data_7213379
loop_
_publ_author_name
'Bogdan, Elena'
'Grosu, Ion'
'Mesaros, Eugen'
'Toupet, Lo\"ic'
'Pl\'e, Gerard'
'Mager, Sorin'
'Muntean, Luminita'

_publ_section_title
;
 Considerations on the stereoselective synthesis of dibrominated
 spiro-1,3-dioxanes. Synthesis and stereochemistry of monobrominated
 precursors
;
_journal_issue 21
_journal_name_full 'Journal of the Chemical Society, Perkin Transactions 1'
_journal_page_first 3635
_journal_paper_doi 10.1039/b004282j
_journal_year 2000
_chemical_formula_sum 'C17 H23 Br O2'
_chemical_formula_weight 339.26
_chemical_name_systematic
;
?
;
_space_group_IT_number 14
_symmetry_cell_setting monoclinic
_symmetry_space_group_name_Hall '-P 2yn'
_symmetry_space_group_name_H-M 'P 1 21/n 1'
_atom_sites_solution_hydrogens geom
_atom_sites_solution_primary direct
_atom_sites_solution_secondary difmap
_audit_creation_method SHELXL-97
_cell_angle_alpha 90.00
_cell_angle_beta 102.880(10)
_cell_angle_gamma 90.00
_cell_formula_units_Z 4
_cell_length_a 12.698(2)
_cell_length_b 9.275(4)
_cell_length_c 14.006(2)
_cell_measurement_temperature 293(2)
_cell_volume 1608.0(8)
_computing_structure_refinement 'SHELXL-97 (Sheldrick, 1997)'
_computing_structure_solution 'SHELXS-97 (Sheldrick, 1990)'
_diffrn_ambient_temperature 293(2)
_diffrn_measured_fraction_theta_full 0.918
_diffrn_measured_fraction_theta_max 0.918
_diffrn_radiation_monochromator graphite
_diffrn_radiation_source 'fine-focus sealed tube'
_diffrn_radiation_type MoK\a
_diffrn_radiation_wavelength 0.71069
_diffrn_reflns_av_R_equivalents 0.1102
_diffrn_reflns_av_sigmaI/netI 0.0351
_diffrn_reflns_limit_h_max 16
_diffrn_reflns_limit_h_min 0
_diffrn_reflns_limit_k_max 9
_diffrn_reflns_limit_k_min 0
_diffrn_reflns_limit_l_max 17
_diffrn_reflns_limit_l_min -17
_diffrn_reflns_number 3351
_diffrn_reflns_theta_full 26.99
_diffrn_reflns_theta_max 26.99
_diffrn_reflns_theta_min 2.45
_exptl_absorpt_coefficient_mu 2.556
_exptl_crystal_density_diffrn 1.401
_exptl_crystal_density_method 'not measured'
_exptl_crystal_F_000 704
_refine_diff_density_max 0.731
_refine_diff_density_min -1.009
_refine_diff_density_rms 0.109
_refine_ls_extinction_coef 0.052(3)
_refine_ls_extinction_expression Fc^*^=kFc[1+0.001xFc^2^\l^3^/sin(2\q)]^-1/4^
_refine_ls_extinction_method SHELXL
_refine_ls_goodness_of_fit_ref 1.053
_refine_ls_hydrogen_treatment mixed
_refine_ls_matrix_type full
_refine_ls_number_parameters 182
_refine_ls_number_reflns 3221
_refine_ls_number_restraints 0
_refine_ls_restrained_S_all 1.053
_refine_ls_R_factor_all 0.0752
_refine_ls_R_factor_gt 0.0475
_refine_ls_shift/su_max 0.001
_refine_ls_shift/su_mean 0.000
_refine_ls_structure_factor_coef Fsqd
_refine_ls_weighting_details 'calc w=1/[\s^2^(Fo^2^)+(0.0836P)^2^+0.0000P] where P=(Fo^2^+2Fc^2^)/3'
_refine_ls_weighting_scheme calc
_refine_ls_wR_factor_gt 0.1121
_refine_ls_wR_factor_ref 0.1240
_reflns_number_gt 2414
_reflns_number_total 3221
_reflns_threshold_expression >2sigma(I)
_cod_data_source_file b004282jsup1.cif
_cod_data_source_block compound_13(cis)
_cod_depositor_comments
;
The following automatic conversions were performed:
'_atom_site_symetry_multiplicity' tag replaced with
'_atom_site_symmetry_multiplicity'.

Automatic conversion script
Id: cif_correct_tags 1440 2010-10-19 06:21:57Z saulius 

The following automatic conversions were performed:

'_symmetry_cell_setting' value 'Monoclinic' changed to 'monoclinic'
according to /home/saulius/struct/CIF-dictionaries/cif_core.dic
dictionary named 'cif_core.dic' version 2.4.2 from 2011-04-26.

Automatic conversion script
Id: cif_fix_values 1891 2012-01-12 08:04:46Z andrius 
;
_cod_original_sg_symbol_H-M P21/n
_cod_database_code 7213379

loop_
_symmetry_equiv_pos_as_xyz
'x, y, z'
'-x+1/2, y+1/2, -z+1/2'
'-x, -y, -z'
'x-1/2, -y-1/2, z-1/2'

loop_
_atom_site_label
_atom_site_type_symbol
_atom_site_fract_x
_atom_site_fract_y
_atom_site_fract_z
_atom_site_U_iso_or_equiv
_atom_site_adp_type
_atom_site_occupancy
_atom_site_symmetry_multiplicity
_atom_site_calc_flag
_atom_site_refinement_flags
Br1 Br 0.87649(2) 0.17360(4) 0.82970(2) 0.05087(19) Uani 1 1 d .
O1 O 0.65045(17) 0.0664(2) 0.84605(15) 0.0412(5) Uani 1 1 d .
O5 O 0.64280(16) 0.3023(2) 0.78504(15) 0.0348(5) Uani 1 1 d .
C2 C 0.5686(3) 0.0957(4) 0.8983(3) 0.0482(8) Uani 1 1 d .
H2A H 0.5810 0.0370 0.9570 0.058 Uiso 1 1 calc R
H2B H 0.4988 0.0694 0.8580 0.058 Uiso 1 1 calc R
C3 C 0.5667(3) 0.2543(4) 0.9267(2) 0.0448(8) Uani 1 1 d .
C4 C 0.5572(3) 0.3403(3) 0.8325(3) 0.0429(8) Uani 1 1 d .
H4A H 0.4879 0.3208 0.7888 0.051 Uiso 1 1 calc R
H4B H 0.5607 0.4426 0.8474 0.051 Uiso 1 1 calc R
C6 C 0.6452(2) 0.1543(3) 0.7617(2) 0.0335(6) Uani 1 1 d .
C7 C 0.7489(2) 0.1256(3) 0.7278(2) 0.0343(6) Uani 1 1 d .
H7 H 0.7517 0.0223 0.7140 0.041 Uiso 1 1 calc R
C8 C 0.7533(2) 0.2064(3) 0.6349(2) 0.0381(7) Uani 1 1 d .
H8A H 0.8203 0.1838 0.6157 0.046 Uiso 1 1 calc R
H8B H 0.7519 0.3093 0.6468 0.046 Uiso 1 1 calc R
C9 C 0.6570(2) 0.1648(3) 0.5519(2) 0.0395(7) Uani 1 1 d .
H9 H 0.6619 0.0610 0.5403 0.047 Uiso 1 1 calc R
C10 C 0.5520(2) 0.1915(4) 0.5846(2) 0.0477(8) Uani 1 1 d .
H10A H 0.5440 0.2940 0.5950 0.057 Uiso 1 1 calc R
H10B H 0.4914 0.1606 0.5335 0.057 Uiso 1 1 calc R
C11 C 0.5503(3) 0.1107(4) 0.6786(2) 0.0443(7) Uani 1 1 d .
H11A H 0.5536 0.0079 0.6670 0.053 Uiso 1 1 calc R
H11B H 0.4830 0.1308 0.6979 0.053 Uiso 1 1 calc R
C12 C 0.6624(2) 0.2416(4) 0.4581(2) 0.0404(7) Uani 1 1 d .
C13 C 0.6653(3) 0.3909(4) 0.4515(2) 0.0526(9) Uani 1 1 d .
H13 H 0.6641 0.4470 0.5063 0.063 Uiso 1 1 calc R
C14 C 0.6700(3) 0.4565(5) 0.3642(3) 0.0609(10) Uani 1 1 d .
H14 H 0.6717 0.5566 0.3609 0.073 Uiso 1 1 calc R
C15 C 0.6722(3) 0.3773(6) 0.2824(3) 0.0656(11) Uani 1 1 d .
H15 H 0.6751 0.4228 0.2239 0.079 Uiso 1 1 calc R
C16 C 0.6699(3) 0.2300(5) 0.2878(3) 0.0646(11) Uani 1 1 d .
H16 H 0.6710 0.1755 0.2323 0.077 Uiso 1 1 calc R
C17 C 0.6659(3) 0.1609(4) 0.3743(2) 0.0505(9) Uani 1 1 d .
H17 H 0.6654 0.0607 0.3769 0.061 Uiso 1 1 calc R
C19 C 0.4674(3) 0.2818(4) 0.9690(4) 0.0687(12) Uani 1 1 d .
H19A H 0.4035 0.2548 0.9217 0.082 Uiso 1 1 calc R
H19B H 0.4639 0.3823 0.9844 0.082 Uiso 1 1 calc R
H19C H 0.4726 0.2256 1.0274 0.082 Uiso 1 1 calc R
C18 C 0.6697(3) 0.2945(4) 0.9996(3) 0.0600(10) Uani 1 1 d .
H18A H 0.6671 0.3945 1.0167 0.072 Uiso 1 1 calc R
H18B H 0.7306 0.2781 0.9709 0.072 Uiso 1 1 calc R
H18C H 0.6766 0.2364 1.0574 0.072 Uiso 1 1 calc R

loop_
_atom_site_aniso_label
_atom_site_aniso_U_11
_atom_site_aniso_U_22
_atom_site_aniso_U_33
_atom_site_aniso_U_23
_atom_site_aniso_U_13
_atom_site_aniso_U_12
Br1 0.0365(2) 0.0679(3) 0.0467(2) 0.00427(16) 0.00600(13) 0.00178(15)
O1 0.0518(13) 0.0308(13) 0.0478(12) 0.0082(9) 0.0256(10) 0.0061(9)
O5 0.0375(10) 0.0279(12) 0.0442(11) 0.0015(8) 0.0198(9) 0.0006(8)
C2 0.056(2) 0.040(2) 0.059(2) 0.0102(16) 0.0350(16) 0.0036(15)
C3 0.0505(18) 0.040(2) 0.0531(19) 0.0052(15) 0.0306(15) 0.0042(15)
C4 0.0420(16) 0.0344(19) 0.0588(19) 0.0034(14) 0.0254(15) 0.0076(13)
C6 0.0368(15) 0.0258(18) 0.0409(15) 0.0038(12) 0.0156(12) -0.0004(11)
C7 0.0324(14) 0.0337(16) 0.0383(15) -0.0021(12) 0.0109(11) 0.0004(12)
C8 0.0341(14) 0.0420(19) 0.0408(16) 0.0004(13) 0.0140(12) 0.0001(12)
C9 0.0433(16) 0.0390(19) 0.0373(15) -0.0039(13) 0.0115(12) -0.0034(13)
C10 0.0363(16) 0.059(2) 0.0476(18) -0.0009(15) 0.0093(13) -0.0048(14)
C11 0.0393(16) 0.046(2) 0.0512(18) -0.0067(15) 0.0187(13) -0.0114(15)
C12 0.0385(15) 0.046(2) 0.0370(15) -0.0049(14) 0.0085(12) -0.0062(14)
C13 0.066(2) 0.052(2) 0.0391(17) -0.0045(16) 0.0091(15) -0.0045(18)
C14 0.073(2) 0.057(2) 0.051(2) 0.0089(18) 0.0099(17) -0.0087(19)
C15 0.069(3) 0.088(3) 0.0410(19) 0.0109(19) 0.0140(17) -0.004(2)
C16 0.073(3) 0.085(3) 0.0381(18) -0.0087(19) 0.0171(17) -0.002(2)
C17 0.0494(19) 0.061(2) 0.0414(17) -0.0094(15) 0.0103(14) -0.0059(16)
C19 0.074(3) 0.057(3) 0.093(3) 0.002(2) 0.059(2) 0.007(2)
C18 0.071(2) 0.065(3) 0.0478(19) -0.0079(17) 0.0224(18) 0.0004(19)

loop_
_atom_type_symbol
_atom_type_description
_atom_type_scat_dispersion_real
_atom_type_scat_dispersion_imag
_atom_type_scat_source
C C 0.0033 0.0016 'International Tables Vol C Tables 4.2.6.8 and 6.1.1.4'
H H 0.0000 0.0000 'International Tables Vol C Tables 4.2.6.8 and 6.1.1.4'
O O 0.0106 0.0060 'International Tables Vol C Tables 4.2.6.8 and 6.1.1.4'
Br Br -0.2901 2.4595 'International Tables Vol C Tables 4.2.6.8 and 6.1.1.4'

loop_
_geom_angle_atom_site_label_1
_geom_angle_atom_site_label_2
_geom_angle_atom_site_label_3
_geom_angle
C2 O1 C6 114.4(2)
C6 O5 C4 113.7(2)
O1 C2 C3 112.0(3)
O1 C2 H2A 109.2
C3 C2 H2A 109.2
O1 C2 H2B 109.2
C3 C2 H2B 109.2
H2A C2 H2B 107.9
C18 C3 C4 110.2(3)
C18 C3 C19 111.1(3)
C4 C3 C19 109.5(3)
C18 C3 C2 110.6(3)
C4 C3 C2 106.4(3)
C19 C3 C2 108.9(3)
O5 C4 C3 110.4(2)
O5 C4 H4A 109.6
C3 C4 H4A 109.6
O5 C4 H4B 109.6
C3 C4 H4B 109.6
H4A C4 H4B 108.1
O5 C6 O1 111.3(2)
O5 C6 C7 107.9(2)
O1 C6 C7 106.0(2)
O5 C6 C11 112.2(3)
O1 C6 C11 111.3(2)
C7 C6 C11 107.8(2)
C8 C7 C6 112.5(2)
C8 C7 Br1 109.3(2)
C6 C7 Br1 111.51(19)
C8 C7 H7 107.8
C6 C7 H7 107.8
Br1 C7 H7 107.8
C7 C8 C9 110.5(2)
C7 C8 H8A 109.5
C9 C8 H8A 109.5
C7 C8 H8B 109.5
C9 C8 H8B 109.5
H8A C8 H8B 108.1
C12 C9 C10 113.4(3)
C12 C9 C8 110.9(2)
C10 C9 C8 109.4(2)
C12 C9 H9 107.6
C10 C9 H9 107.6
C8 C9 H9 107.6
C11 C10 C9 111.3(3)
C11 C10 H10A 109.4
C9 C10 H10A 109.4
C11 C10 H10B 109.4
C9 C10 H10B 109.4
H10A C10 H10B 108.0
C10 C11 C6 111.6(3)
C10 C11 H11A 109.3
C6 C11 H11A 109.3
C10 C11 H11B 109.3
C6 C11 H11B 109.3
H11A C11 H11B 108.0
C13 C12 C17 118.0(3)
C13 C12 C9 122.4(3)
C17 C12 C9 119.5(3)
C14 C13 C12 120.4(3)
C14 C13 H13 119.8
C12 C13 H13 119.8
C15 C14 C13 121.3(4)
C15 C14 H14 119.4
C13 C14 H14 119.4
C14 C15 C16 119.1(4)
C14 C15 H15 120.5
C16 C15 H15 120.5
C15 C16 C17 121.1(4)
C15 C16 H16 119.5
C17 C16 H16 119.5
C16 C17 C12 120.1(4)
C16 C17 H17 120.0
C12 C17 H17 120.0
C3 C19 H19A 109.5
C3 C19 H19B 109.5
H19A C19 H19B 109.5
C3 C19 H19C 109.5
H19A C19 H19C 109.5
H19B C19 H19C 109.5
C3 C18 H18A 109.5
C3 C18 H18B 109.5
H18A C18 H18B 109.5
C3 C18 H18C 109.5
H18A C18 H18C 109.5
H18B C18 H18C 109.5

loop_
_geom_bond_atom_site_label_1
_geom_bond_atom_site_label_2
_geom_bond_distance
Br1 C7 1.957(3)
O1 C2 1.424(3)
O1 C6 1.424(3)
O5 C6 1.413(4)
O5 C4 1.439(3)
C2 C3 1.525(6)
C2 H2A 0.9700
C2 H2B 0.9700
C3 C18 1.515(5)
C3 C4 1.523(5)
C3 C19 1.529(4)
C4 H4A 0.9700
C4 H4B 0.9700
C6 C7 1.519(4)
C6 C11 1.531(4)
C7 C8 1.513(4)
C7 H7 0.9800
C8 C9 1.537(4)
C8 H8A 0.9700
C8 H8B 0.9700
C9 C12 1.509(4)
C9 C10 1.525(4)
C9 H9 0.9800
C10 C11 1.519(5)
C10 H10A 0.9700
C10 H10B 0.9700
C11 H11A 0.9700
C11 H11B 0.9700
C12 C13 1.390(6)
C12 C17 1.401(5)
C13 C14 1.379(5)
C13 H13 0.9300
C14 C15 1.366(6)
C14 H14 0.9300
C15 C16 1.369(7)
C15 H15 0.9300
C16 C17 1.382(5)
C16 H16 0.9300
C17 H17 0.9300
C19 H19A 0.9600
C19 H19B 0.9600
C19 H19C 0.9600
C18 H18A 0.9600
C18 H18B 0.9600
C18 H18C 0.9600

loop_
_geom_torsion_atom_site_label_1
_geom_torsion_atom_site_label_2
_geom_torsion_atom_site_label_3
_geom_torsion_atom_site_label_4
_geom_torsion
C6 O1 C2 C3 -54.6(4)
O1 C2 C3 C18 -65.7(4)
O1 C2 C3 C4 53.9(4)
O1 C2 C3 C19 171.9(3)
C6 O5 C4 C3 58.3(4)
C18 C3 C4 O5 64.7(4)
C19 C3 C4 O5 -172.8(3)
C2 C3 C4 O5 -55.2(3)
C4 O5 C6 O1 -55.1(3)
C4 O5 C6 C7 -170.9(2)
C4 O5 C6 C11 70.4(3)
C2 O1 C6 O5 53.1(3)
C2 O1 C6 C7 170.1(3)
C2 O1 C6 C11 -72.9(3)
O5 C6 C7 C8 -63.5(3)
O1 C6 C7 C8 177.2(2)
C11 C6 C7 C8 58.0(3)
O5 C6 C7 Br1 59.8(3)
O1 C6 C7 Br1 -59.5(3)
C11 C6 C7 Br1 -178.8(2)
C6 C7 C8 C9 -58.5(3)
Br1 C7 C8 C9 177.0(2)
C7 C8 C9 C12 -178.4(3)
C7 C8 C9 C10 55.7(3)
C12 C9 C10 C11 179.4(3)
C8 C9 C10 C11 -56.1(4)
C9 C10 C11 C6 58.4(4)
O5 C6 C11 C10 61.3(3)
O1 C6 C11 C10 -173.2(2)
C7 C6 C11 C10 -57.3(4)
C10 C9 C12 C13 65.8(4)
C8 C9 C12 C13 -57.8(4)
C10 C9 C12 C17 -114.9(3)
C8 C9 C12 C17 121.5(3)
C17 C12 C13 C14 0.8(5)
C9 C12 C13 C14 -179.9(3)
C12 C13 C14 C15 -0.1(6)
C13 C14 C15 C16 -0.2(6)
C14 C15 C16 C17 -0.2(6)
C15 C16 C17 C12 1.0(6)
C13 C12 C17 C16 -1.2(5)
C9 C12 C17 C16 179.4(3)
